data_2007611
loop_
_publ_author_name
'Briggs, Andrew D.'
'Clegg, William'
'Elsegood, Mark R.J.'
'Frampton, Christopher S.'
'Jackson, Richard F.W.'

_publ_section_title
;
 Conformational Variations in Vinylsulfoximines
;
_journal_issue 9
_journal_name_full 'Acta Crystallographica Section C'
_journal_page_first 1335
_journal_page_last 1341
_journal_paper_doi 10.1107/S0108270198004508
_journal_volume 54
_journal_year 1998
_chemical_formula_moiety 'C8 H8 O2 S'
_chemical_formula_sum 'C8 H8 O2 S'
_chemical_formula_weight 168.20
_chemical_name_systematic
;
 phenyl vinylsulfone
;
_space_group_IT_number 60
_symmetry_cell_setting orthorhombic
_symmetry_space_group_name_Hall '-P 2n 2ab'
_symmetry_space_group_name_H-M 'P b c n'
_audit_creation_method SHELXL97
_cell_angle_alpha 90.00
_cell_angle_beta 90.00
_cell_angle_gamma 90.00
_cell_formula_units_Z 8
_cell_length_a 9.747(2)
_cell_length_b 10.648(2)
_cell_length_c 15.418(3)
_cell_measurement_reflns_used 32
_cell_measurement_temperature 160(2)
_cell_measurement_theta_max 12.09
_cell_measurement_theta_min 11.40
_cell_volume 1600.2(5)
_computing_cell_refinement DIF4
_computing_data_collection 'DIF4 (Stoe & Cie, 1988)'
_computing_data_reduction 'local programs'
_computing_molecular_graphics SHELXTL
_computing_publication_material 'SHELXTL and local programs'
_computing_structure_refinement SHELXTL
_computing_structure_solution 'SHELXTL (Sheldrick, 1994)'
_diffrn_ambient_temperature 160(2)
_diffrn_measured_fraction_theta_full 0.863
_diffrn_measured_fraction_theta_max 0.863
_diffrn_measurement_device_type 'Stoe-Siemens diffractometer with Cryostream cooler (Cosier & Glazer, 1986)'
_diffrn_measurement_method '\w/\q scans with on-line profile fitting (Clegg, 1981)'
_diffrn_radiation_monochromator graphite
_diffrn_radiation_source 'fine-focus sealed tube'
_diffrn_radiation_type MoK\a
_diffrn_radiation_wavelength 0.71073
_diffrn_reflns_av_R_equivalents 0.029
_diffrn_reflns_av_sigmaI/netI 0.026
_diffrn_reflns_limit_h_max 11
_diffrn_reflns_limit_h_min -11
_diffrn_reflns_limit_k_max 12
_diffrn_reflns_limit_k_min -12
_diffrn_reflns_limit_l_max 18
_diffrn_reflns_limit_l_min -18
_diffrn_reflns_number 3547
_diffrn_reflns_theta_full 24.95
_diffrn_reflns_theta_max 24.95
_diffrn_reflns_theta_min 2.64
_diffrn_standards_decay_% 0
_diffrn_standards_interval_time 60
_diffrn_standards_number 5
_exptl_absorpt_coefficient_mu 0.347
_exptl_absorpt_correction_type none
_exptl_crystal_colour colourless
_exptl_crystal_density_diffrn 1.396
_exptl_crystal_density_method 'not measured'
_exptl_crystal_description block
_exptl_crystal_F_000 704
_exptl_crystal_size_max 0.34
_exptl_crystal_size_mid 0.26
_exptl_crystal_size_min 0.26
_refine_diff_density_max 0.329
_refine_diff_density_min -0.508
_refine_ls_extinction_method none
_refine_ls_goodness_of_fit_ref 1.054
_refine_ls_hydrogen_treatment 'H atoms riding'
_refine_ls_matrix_type full
_refine_ls_number_parameters 100
_refine_ls_number_reflns 1407
_refine_ls_number_restraints 0
_refine_ls_restrained_S_all 1.054
_refine_ls_R_factor_all 0.039
_refine_ls_R_factor_gt 0.030
_refine_ls_shift/su_max 0.003
_refine_ls_shift/su_mean 0.000
_refine_ls_structure_factor_coef Fsqd
_refine_ls_weighting_details 'w  =1/[\s^2^(Fo^2^)+(0.0458P)^2^+0.8206P] where P=(Fo^2^+2Fc^2^)/3'
_refine_ls_weighting_scheme calc
_refine_ls_wR_factor_ref 0.087
_reflns_number_gt 1212
_reflns_number_total 1407
_reflns_threshold_expression I>2\s(I)
_cod_data_source_file fg1428.cif
_cod_data_source_block rfwj36
_cod_database_code 2007611

loop_
_symmetry_equiv_pos_as_xyz
'x, y, z'
'-x+1/2, -y+1/2, z+1/2'
'-x, y, -z+1/2'
'x+1/2, -y+1/2, -z'
'-x, -y, -z'
'x-1/2, y-1/2, -z-1/2'
'x, -y, z-1/2'
'-x-1/2, y-1/2, z'

loop_
_atom_site_label
_atom_site_fract_x
_atom_site_fract_y
_atom_site_fract_z
_atom_site_U_iso_or_equiv
_atom_site_adp_type
_atom_site_calc_flag
_atom_site_refinement_flags
_atom_site_disorder_assembly
_atom_site_disorder_group
_atom_site_type_symbol
S1 .23664(4) .32625(4) .05897(2) .02046(17) Uani d . . . S
O1 .19233(15) .19754(13) .06743(7) .0308(3) Uani d . . . O
O2 .36187(14) .36469(14) .10130(8) .0319(3) Uani d . . . O
C1 .25286(17) .36096(17) -.05284(10) .0190(4) Uani d . . . C
C2 .17301(19) .29539(17) -.11243(11) .0242(4) Uani d . . . C
H2 .1057 .2370 -.0935 .029 Uiso calc R . . H
C3 .1943(2) .31760(18) -.20040(11) .0273(4) Uani d . . . C
H3 .1419 .2731 -.2423 .033 Uiso calc R . . H
C4 .29147(19) .40441(17) -.22714(10) .0259(4) Uani d . . . C
H4 .3061 .4182 -.2873 .031 Uiso calc R . . H
C5 .36719(18) .47101(17) -.16690(11) .0244(4) Uani d . . . C
H5 .4325 .5314 -.1858 .029 Uiso calc R . . H
C6 .34811(17) .44990(16) -.07862(11) .0220(4) Uani d . . . C
H6 .3995 .4957 -.0369 .026 Uiso calc R . . H
C7 .10537(18) .42573(16) .09562(11) .0228(4) Uani d . . . C
H7 .1154 .5141 .0902 .027 Uiso calc R . . H
C8 -.0066(2) .37910(19) .13040(12) .0328(4) Uani d . . . C
H8A -.0170 .2908 .1359 .039 Uiso calc R . . H
H8B -.0771 .4337 .1501 .039 Uiso calc R . . H

loop_
_atom_site_aniso_label
_atom_site_aniso_U_11
_atom_site_aniso_U_22
_atom_site_aniso_U_33
_atom_site_aniso_U_12
_atom_site_aniso_U_13
_atom_site_aniso_U_23
S1 .0227(3) .0227(3) .0160(2) .00277(17) .00019(16) .00189(14)
O1 .0465(8) .0212(7) .0246(7) .0021(6) .0057(6) .0044(5)
O2 .0246(7) .0504(9) .0205(6) .0023(6) -.0049(5) .0020(6)
C1 .0199(9) .0212(9) .0158(8) .0034(6) .0010(6) .0004(6)
C2 .0244(9) .0241(8) .0242(8) -.0023(8) .0005(7) -.0014(7)
C3 .0305(9) .0311(10) .0202(8) -.0001(8) -.0055(8) -.0057(7)
C4 .0303(10) .0306(9) .0169(8) .0064(8) .0020(7) .0000(7)
C5 .0246(8) .0256(9) .0231(9) .0004(7) .0063(7) .0011(7)
C6 .0207(8) .0254(9) .0201(8) .0004(7) -.0003(7) -.0027(7)
C7 .0262(9) .0232(9) .0190(9) .0029(7) -.0001(7) -.0014(6)
C8 .0283(10) .0363(10) .0337(10) .0033(9) .0060(8) -.0019(8)

loop_
_atom_type_symbol
_atom_type_description
_atom_type_scat_dispersion_real
_atom_type_scat_dispersion_imag
_atom_type_scat_source
C C 0.0033 0.0016 'International Tables Vol C Tables 4.2.6.8 and 6.1.1.4'
H H 0.0000 0.0000 'International Tables Vol C Tables 4.2.6.8 and 6.1.1.4'
O O 0.0106 0.0060 'International Tables Vol C Tables 4.2.6.8 and 6.1.1.4'
S S 0.1246 0.1234 'International Tables Vol C Tables 4.2.6.8 and 6.1.1.4'

loop_
_geom_angle_atom_site_label_1
_geom_angle_atom_site_label_2
_geom_angle_atom_site_label_3
_geom_angle
O1 S1 O2 118.80(9)
O1 S1 C7 109.03(9)
O2 S1 C7 107.45(8)
O1 S1 C1 108.24(8)
O2 S1 C1 107.79(8)
C7 S1 C1 104.63(8)
C6 C1 C2 121.92(15)
C6 C1 S1 118.83(13)
C2 C1 S1 119.22(14)
C1 C2 C3 118.33(17)
C4 C3 C2 120.31(16)
C5 C4 C3 120.48(15)
C4 C5 C6 120.19(16)
C1 C6 C5 118.73(16)
C8 C7 S1 120.60(14)

loop_
_geom_bond_atom_site_label_1
_geom_bond_atom_site_label_2
_geom_bond_site_symmetry_2
_geom_bond_distance
_geom_bond_publ_flag
S1 O1 . 1.4429(14) ?
S1 O2 . 1.4433(14) ?
S1 C7 . 1.7546(17) ?
S1 C1 . 1.7703(16) ?
C1 C6 . 1.384(3) ?
C1 C2 . 1.392(2) ?
C2 C3 . 1.392(2) ?
C3 C4 . 1.386(3) ?
C4 C5 . 1.382(2) ?
C5 C6 . 1.392(2) ?
C7 C8 . 1.313(3) ?

loop_
_geom_torsion_atom_site_label_1
_geom_torsion_atom_site_label_2
_geom_torsion_atom_site_label_3
_geom_torsion_atom_site_label_4
_geom_torsion
O1 S1 C1 C6 -150.69(14)
O2 S1 C1 C6 -21.01(17)
C7 S1 C1 C6 93.15(15)
O1 S1 C1 C2 27.23(17)
O2 S1 C1 C2 156.91(14)
C7 S1 C1 C2 -88.93(16)
C6 C1 C2 C3 2.4(3)
S1 C1 C2 C3 -175.46(14)
C1 C2 C3 C4 -0.9(3)
C2 C3 C4 C5 -0.8(3)
C3 C4 C5 C6 1.1(3)
C2 C1 C6 C5 -2.1(3)
S1 C1 C6 C5 175.75(13)
C4 C5 C6 C1 0.3(3)
O1 S1 C7 C8 4.85(18)
O2 S1 C7 C8 -125.14(16)
C1 S1 C7 C8 120.46(16)
